data_2200718
loop_
_publ_author_name
'Dupont, L\'eon'
'De Tullio, Pascal'
'Tinant, Bernard'
'Pirotte, Bernard'

_publ_section_title
;(<i>R</i>/<i>S</i>)-3-(3-Methyl-2-butylamino)-4<i>H</i>-pyrido[4,3-<i>e</i>]-1,2,4-thiadiazine
 1,1-dioxide monohydrate
;
_journal_issue 11
_journal_name_full 'Acta Crystallographica Section E'
_journal_page_first o1050
_journal_page_last o1051
_journal_paper_doi 10.1107/S1600536801016622
_journal_volume 57
_journal_year 2001
_chemical_formula_iupac 'C11 H16 N4 O2 S1, H2 O1'
_chemical_formula_moiety 'C11 H16 N4 O2 S1, H2 O1'
_chemical_formula_sum 'C11 H18 N4 O3 S'
_chemical_formula_weight 286.35
_chemical_name_systematic
;
(R/S)-3-(3-Methyl-2-butylamino)-4H-pyrido[4,3-e]-1,2,4-thiadiazine
1,1-dioxide hydrate
;
_space_group_IT_number 148
_symmetry_cell_setting trigonal
_symmetry_space_group_name_Hall '-R 3'
_symmetry_space_group_name_H-M 'R -3 :H'
_audit_creation_method SHELXL-97
_cell_angle_alpha 90.00
_cell_angle_beta 90.00
_cell_angle_gamma 120.00
_cell_formula_units_Z 18
_cell_length_a 26.198(5)
_cell_length_b 26.198(5)
_cell_length_c 11.024(7)
_cell_measurement_reflns_used 30
_cell_measurement_temperature 293(2)
_cell_measurement_theta_max 40.7
_cell_measurement_theta_min 20.7
_cell_volume 6552(5)
_computing_cell_refinement DIF4
_computing_data_collection 'DIF4 (Stoe & Cie, 1987)'
_computing_data_reduction 'REDU4 (Stoe & Cie, 1987)'
_computing_molecular_graphics 'ORTEP-III (Burnett & Johnson, 1996)'
_computing_publication_material SHELXL97
_computing_structure_refinement 'SHELXL97 (Sheldrick, 1997)'
_computing_structure_solution 'SHELXS97 (Sheldrick, 1997)'
_diffrn_ambient_temperature 293(2)
_diffrn_measured_fraction_theta_full .998
_diffrn_measured_fraction_theta_max .998
_diffrn_measurement_device_type 'Stoe-Siemens AED four-circle'
_diffrn_measurement_method \w
_diffrn_radiation_monochromator graphite
_diffrn_radiation_source 'fine-focus sealed tube'
_diffrn_radiation_type CuK\a
_diffrn_radiation_wavelength 1.54180
_diffrn_reflns_av_R_equivalents .0486
_diffrn_reflns_av_sigmaI/netI .0409
_diffrn_reflns_limit_h_max 25
_diffrn_reflns_limit_h_min -29
_diffrn_reflns_limit_k_max 29
_diffrn_reflns_limit_k_min 0
_diffrn_reflns_limit_l_max 12
_diffrn_reflns_limit_l_min -12
_diffrn_reflns_number 6653
_diffrn_reflns_theta_full 60.03
_diffrn_reflns_theta_max 60.03
_diffrn_reflns_theta_min 3.37
_diffrn_standards_decay_% 5
_diffrn_standards_interval_time 60
_diffrn_standards_number 2
_exptl_absorpt_coefficient_mu 2.081
_exptl_absorpt_correction_T_max .493
_exptl_absorpt_correction_T_min .351
_exptl_absorpt_correction_type '\y scan'
_exptl_absorpt_process_details '(EMPIR; Stoe & Cie, 1987)'
_exptl_crystal_colour colourless
_exptl_crystal_density_diffrn 1.306
_exptl_crystal_density_method 'not measured'
_exptl_crystal_description prism
_exptl_crystal_F_000 2736
_exptl_crystal_size_max .57
_exptl_crystal_size_mid .38
_exptl_crystal_size_min .34
_refine_diff_density_max .443
_refine_diff_density_min -.272
_refine_ls_extinction_coef .00026(11)
_refine_ls_extinction_method SHELXL97
_refine_ls_goodness_of_fit_ref 1.052
_refine_ls_hydrogen_treatment mixed
_refine_ls_matrix_type full
_refine_ls_number_parameters 185
_refine_ls_number_reflns 2166
_refine_ls_number_restraints 0
_refine_ls_restrained_S_all 1.052
_refine_ls_R_factor_all .1055
_refine_ls_R_factor_gt .0774
_refine_ls_shift/su_max <0.001
_refine_ls_shift/su_mean .000
_refine_ls_structure_factor_coef Fsqd
_refine_ls_weighting_details 'calc w = 1/[\s^2^(Fo^2^)+(0.1779P)^2^+0.4536P] where P = (Fo^2^+2Fc^2^)/3'
_refine_ls_weighting_scheme calc
_refine_ls_wR_factor_ref .2508
_reflns_number_gt 1429
_reflns_number_total 2166
_reflns_threshold_expression I>2\s(I)
_cod_data_source_file ob6078.cif
_cod_data_source_block I
_cod_original_cell_volume 6552(4)
_cod_original_sg_symbol_H-M 'R -3'
_cod_database_code 2200718
_cod_database_fobs_code 2200718

loop_
_symmetry_equiv_pos_as_xyz
'x, y, z'
'-y, x-y, z'
'-x+y, -x, z'
'x+2/3, y+1/3, z+1/3'
'-y+2/3, x-y+1/3, z+1/3'
'-x+y+2/3, -x+1/3, z+1/3'
'x+1/3, y+2/3, z+2/3'
'-y+1/3, x-y+2/3, z+2/3'
'-x+y+1/3, -x+2/3, z+2/3'
'-x, -y, -z'
'y, -x+y, -z'
'x-y, x, -z'
'-x+2/3, -y+1/3, -z+1/3'
'y+2/3, -x+y+1/3, -z+1/3'
'x-y+2/3, x+1/3, -z+1/3'
'-x+1/3, -y+2/3, -z+2/3'
'y+1/3, -x+y+2/3, -z+2/3'
'x-y+1/3, x+2/3, -z+2/3'

loop_
_atom_site_label
_atom_site_fract_x
_atom_site_fract_y
_atom_site_fract_z
_atom_site_U_iso_or_equiv
_atom_site_adp_type
_atom_site_calc_flag
_atom_site_refinement_flags
_atom_site_occupancy
_atom_site_disorder_assembly
_atom_site_disorder_group
_atom_site_type_symbol
S1 .54453(5) .03102(6) .24676(11) .0792(6) Uani d . 1 . . S
O1 .5508(2) -.0180(2) .2836(6) .164(3) Uani d . 1 . . O
O2 .5676(2) .0532(3) .1332(4) .171(3) Uani d . 1 . . O
N2 .57457(19) .0802(2) .3424(4) .0950(14) Uani d . 1 . . N
C3 .5445(2) .0903(2) .4269(4) .0764(13) Uani d . 1 . . C
N4 .4854(2) .0640(2) .4300(4) .0856(14) Uani d . 1 . . N
H4 .474(3) .079(3) .465(6) .103 Uiso d . 1 . . H
C5 .4484(2) .0277(2) .3420(4) .0717(12) Uani d . 1 . . C
C6 .3878(2) .0073(2) .3426(5) .0813(14) Uani d . 1 . . C
H6 .3711 .0183 .4044 .098 Uiso calc R 1 . . H
C7 .3543(2) -.0281(3) .2535(5) .0876(15) Uani d . 1 . . C
H7 .3141 -.0414 .2571 .105 Uiso calc R 1 . . H
N8 .37385(19) -.0461(2) .1584(4) .0907(13) Uani d . 1 . . N
C9 .4319(2) -.0264(2) .1572(5) .0832(14) Uani d . 1 . . C
H9 .4474 -.0370 .0924 .100 Uiso calc R 1 . . H
C10 .47038(19) .0090(2) .2478(4) .0655(12) Uani d . 1 . . C
N11 .5734(2) .1293(2) .5140(4) .0945(14) Uani d . 1 . . N
H11 .543(3) .130(3) .569(6) .113 Uiso d . 1 . . H
C12 .6380(2) .1602(3) .5307(6) .109(2) Uani d . 1 . . C
H12 .6505 .1319 .5090 .131 Uiso calc R 1 . . H
C13 .6664(5) .2076(6) .4488(10) .219(6) Uani d . 1 . . C
H13A .6557 .1933 .3673 .329 Uiso calc R 1 . . H
H13B .7083 .2256 .4583 .329 Uiso calc R 1 . . H
H13C .6545 .2362 .4650 .329 Uiso calc R 1 . . H
C14 .6517(3) .1736(4) .6632(7) .137(3) Uani d . 1 . . C
H14 .6267 .1381 .7108 .164 Uiso calc R 1 . . H
C15 .7165(4) .1937(6) .6889(8) .192(5) Uani d . 1 . . C
H15A .7258 .1652 .6574 .288 Uiso calc R 1 . . H
H15B .7233 .1975 .7749 .288 Uiso calc R 1 . . H
H15C .7411 .2311 .6507 .288 Uiso calc R 1 . . H
C16 .6377(4) .2237(5) .6992(9) .188(5) Uani d . 1 . . C
H16A .6615 .2452 .7675 .283 Uiso calc R 1 . . H
H16B .5968 .2062 .7201 .283 Uiso calc R 1 . . H
H16C .6464 .2500 .6318 .283 Uiso calc R 1 . . H
O3 .5306(2) -.1266(2) .3735(4) .1110(15) Uani d . 1 . . O
H31 .553(3) -.101(3) .320(7) .133 Uiso d . 1 . . H
H32 .5460 -.1360 .4075 .133 Uiso d . 1 . . H

loop_
_atom_site_aniso_label
_atom_site_aniso_U_11
_atom_site_aniso_U_22
_atom_site_aniso_U_33
_atom_site_aniso_U_12
_atom_site_aniso_U_13
_atom_site_aniso_U_23
S1 .0728(9) .0991(10) .0752(9) .0500(7) .0040(6) -.0165(6)
O1 .129(4) .119(3) .288(8) .096(3) -.040(4) -.045(4)
O2 .085(3) .273(7) .073(3) .029(4) .006(2) -.011(3)
N2 .070(3) .123(4) .092(3) .049(3) .000(2) -.031(3)
C3 .077(3) .090(3) .073(3) .050(3) -.003(2) -.012(3)
N4 .071(3) .104(3) .084(3) .045(2) .010(2) -.023(2)
C5 .067(3) .084(3) .069(3) .041(2) .003(2) -.003(2)
C6 .068(3) .095(3) .083(3) .043(3) .010(3) .000(3)
C7 .064(3) .101(4) .095(4) .039(3) .002(3) .010(3)
N8 .071(3) .111(3) .083(3) .040(3) -.010(2) .000(2)
C9 .083(3) .096(4) .069(3) .044(3) -.002(3) -.006(3)
C10 .066(3) .073(3) .061(3) .038(2) .002(2) .000(2)
N11 .078(3) .116(4) .090(3) .050(3) -.007(2) -.035(3)
C12 .077(4) .125(5) .102(4) .033(4) .002(3) -.039(4)
C13 .138(8) .239(13) .195(11) .030(8) -.020(8) .061(10)
C14 .093(5) .164(7) .119(6) .039(5) -.019(4) -.008(5)
C15 .127(7) .266(14) .160(9) .082(8) -.032(6) -.019(8)
C16 .138(7) .238(12) .181(9) .088(8) -.015(6) -.115(9)
O3 .126(4) .159(4) .093(3) .105(3) .021(2) .008(3)

loop_
_atom_type_symbol
_atom_type_description
_atom_type_scat_dispersion_real
_atom_type_scat_dispersion_imag
_atom_type_scat_source
C C .0181 .0091 'International Tables Vol C Tables 4.2.6.8 and 6.1.1.4'
H H .0000 .0000 'International Tables Vol C Tables 4.2.6.8 and 6.1.1.4'
N N .0311 .0180 'International Tables Vol C Tables 4.2.6.8 and 6.1.1.4'
O O .0492 .0322 'International Tables Vol C Tables 4.2.6.8 and 6.1.1.4'
S S .3331 .5567 'International Tables Vol C Tables 4.2.6.8 and 6.1.1.4'

loop_
_geom_angle_atom_site_label_1
_geom_angle_atom_site_label_2
_geom_angle_atom_site_label_3
_geom_angle
_geom_angle_publ_flag
O2 S1 O1 114.3(4) no
O2 S1 N2 109.5(3) no
O1 S1 N2 108.4(3) no
O2 S1 C10 109.1(3) no
O1 S1 C10 108.2(3) no
N2 S1 C10 107.0(2) yes
C3 N2 S1 122.7(4) yes
N11 C3 N2 119.5(5) yes
N11 C3 N4 116.4(4) yes
N2 C3 N4 124.1(5) yes
C3 N4 C5 125.1(4) yes
C3 N4 H4 115(5) no
C5 N4 H4 115(5) no
N4 C5 C10 120.1(4) no
N4 C5 C6 122.5(4) no
C10 C5 C6 117.4(5) no
C7 C6 C5 119.3(5) no
C7 C6 H6 120.4 no
C5 C6 H6 120.4 no
C6 C7 N8 125.5(5) no
C6 C7 H7 117.3 no
N8 C7 H7 117.3 no
C9 N8 C7 115.4(5) no
N8 C9 C10 123.6(5) no
N8 C9 H9 118.2 no
C10 C9 H9 118.2 no
C5 C10 C9 118.8(4) no
C5 C10 S1 118.8(4) no
C9 C10 S1 122.3(4) no
C3 N11 C12 124.6(5) yes
C3 N11 H11 108(4) no
C12 N11 H11 128(4) no
C13 C12 N11 111.0(7) no
C13 C12 C14 117.2(8) no
N11 C12 C14 108.9(5) no
C13 C12 H12 106.4 no
N11 C12 H12 106.4 no
C14 C12 H12 106.4 no
C12 C13 H13A 109.5 no
C12 C13 H13B 109.5 no
H13A C13 H13B 109.5 no
C12 C13 H13C 109.5 no
H13A C13 H13C 109.5 no
H13B C13 H13C 109.5 no
C12 C14 C15 110.8(7) no
C12 C14 C16 108.0(7) no
C15 C14 C16 110.2(8) no
C12 C14 H14 109.3 no
C15 C14 H14 109.3 no
C16 C14 H14 109.3 no
C14 C15 H15A 109.5 no
C14 C15 H15B 109.5 no
H15A C15 H15B 109.5 no
C14 C15 H15C 109.5 no
H15A C15 H15C 109.5 no
H15B C15 H15C 109.5 no
C14 C16 H16A 109.5 no
C14 C16 H16B 109.5 no
H16A C16 H16B 109.5 no
C14 C16 H16C 109.5 no
H16A C16 H16C 109.5 no
H16B C16 H16C 109.5 no
H31 O3 H32 111 no

loop_
_geom_bond_atom_site_label_1
_geom_bond_atom_site_label_2
_geom_bond_site_symmetry_2
_geom_bond_distance
_geom_bond_publ_flag
S1 O2 . 1.386(5) yes
S1 O1 . 1.433(5) yes
S1 N2 . 1.542(4) yes
S1 C10 . 1.728(4) no
N2 C3 . 1.330(6) yes
C3 N11 . 1.329(6) yes
C3 N4 . 1.343(6) yes
N4 C5 . 1.365(6) no
N4 H4 . .72(6) no
C5 C10 . 1.388(6) no
C5 C6 . 1.399(7) no
C6 C7 . 1.335(7) no
C6 H6 . .9300 no
C7 N8 . 1.351(7) no
C7 H7 . .9300 no
N8 C9 . 1.340(7) no
C9 C10 . 1.392(6) no
C9 H9 . .9300 no
N11 C12 . 1.476(7) yes
N11 H11 . 1.00(6) no
C12 C13 . 1.410(12) no
C12 C14 . 1.504(10) no
C12 H12 . .9800 no
C13 H13A . .9600 no
C13 H13B . .9600 no
C13 H13C . .9600 no
C14 C15 . 1.531(11) no
C14 C16 . 1.579(12) no
C14 H14 . .9800 no
C15 H15A . .9600 no
C15 H15B . .9600 no
C15 H15C . .9600 no
C16 H16A . .9600 no
C16 H16B . .9600 no
C16 H16C . .9600 no
O3 H31 . .86(7) no
O3 H32 . .68 no

loop_
_geom_hbond_atom_site_label_D
_geom_hbond_atom_site_label_H
_geom_hbond_atom_site_label_A
_geom_hbond_site_symmetry_A
_geom_hbond_distance_DH
_geom_hbond_distance_HA
_geom_hbond_distance_DA
_geom_hbond_angle_DHA
N4 H4 O3 10_656 .72(6) 2.21(6) 2.872(6) 154(6)
N11 H11 O3 10_656 1.00(6) 1.99(6) 2.961(6) 161(5)
O3 H31 N8 14 .86(7) 2.27(7) 2.997(6) 141(7)
O3 H31 O1 . .86(7) 2.24(8) 2.801(7) 122(6)
O3 H32 O2 5_545 .68 2.12 2.771(6) 161

loop_
_geom_torsion_atom_site_label_1
_geom_torsion_atom_site_label_2
_geom_torsion_atom_site_label_3
_geom_torsion_atom_site_label_4
_geom_torsion
_geom_torsion_publ_flag
O2 S1 N2 C3 133.6(5) no
O1 S1 N2 C3 -101.2(5) no
C10 S1 N2 C3 15.4(6) yes
S1 N2 C3 N11 173.2(5) yes
S1 N2 C3 N4 -7.9(8) yes
N11 C3 N4 C5 172.6(5) yes
N2 C3 N4 C5 -6.3(9) yes
C3 N4 C5 C10 8.8(8) yes
C3 N4 C5 C6 -171.9(5) no
N4 C5 C6 C7 179.9(5) no
C10 C5 C6 C7 -.7(8) no
C5 C6 C7 N8 -1.1(9) no
C6 C7 N8 C9 .7(8) no
C7 N8 C9 C10 1.6(8) no
N4 C5 C10 C9 -177.9(5) no
C6 C5 C10 C9 2.7(7) no
N4 C5 C10 S1 1.7(7) no
C6 C5 C10 S1 -177.7(4) no
N8 C9 C10 C5 -3.3(8) no
N8 C9 C10 S1 177.1(4) no
O2 S1 C10 C5 -130.8(5) no
O1 S1 C10 C5 104.3(5) no
N2 S1 C10 C5 -12.4(5) yes
O2 S1 C10 C9 48.8(6) no
O1 S1 C10 C9 -76.1(5) no
N2 S1 C10 C9 167.3(4) no
N2 C3 N11 C12 -4.9(9) yes
N4 C3 N11 C12 176.1(6) no
C3 N11 C12 C13 79.4(10) yes
C3 N11 C12 C14 -150.1(7) yes
C13 C12 C14 C15 -64.8(13) no
N11 C12 C14 C15 168.2(8) yes
C13 C12 C14 C16 56.0(11) no
N11 C12 C14 C16 -71.0(8) yes
